data_1568180
loop_
_publ_author_name
'Thangavadivale, Vargini G.'
'Tendera, Lukas'
'Bertermann, R&#xfc;diger'
'Radius, Udo'
'Beweries, Torsten'
'Perutz, Robin N.'

_publ_section_title
;
 Solution and solid-state studies of hydrogen and halogen bonding with
 N-heterocyclic carbene supported nickel(II) fluoride complexes.
;
_journal_issue 0
_journal_name_full 'Faraday discussions'
_journal_page_first 62
_journal_page_last 76
_journal_paper_doi 10.1039/d2fd00171c
_journal_volume 244
_journal_year 2023
_chemical_formula_moiety 'C24 H32 F6 N4 Ni, C6 F4 I2, 2(C7 H8)'
_chemical_formula_sum 'C44 H48 F10 I2 N4 Ni'
_chemical_formula_weight 1135.37
_space_group_crystal_system triclinic
_space_group_IT_number 2
_space_group_name_Hall '-P 1'
_space_group_name_H-M_alt 'P -1'
_atom_sites_solution_hydrogens geom
_audit_creation_method SHELXL-2018/3
_audit_update_record
;
2022-10-21 deposited with the CCDC.	2022-12-20 downloaded from the CCDC.
;
_cell_angle_alpha 104.4960(10)
_cell_angle_beta 113.5900(10)
_cell_angle_gamma 104.4430(10)
_cell_formula_units_Z 4
_cell_length_a 17.5163(2)
_cell_length_b 18.1903(2)
_cell_length_c 18.3475(2)
_cell_measurement_reflns_used 61435
_cell_measurement_temperature 100(2)
_cell_measurement_theta_max 77.4500
_cell_measurement_theta_min 2.7480
_cell_volume 4767.32(12)
_computing_cell_refinement 'CrysAlisPro 1.171.40.45a (Rigaku OD, 2019)'
_computing_data_collection 'CrysAlisPro 1.171.40.45a (Rigaku OD, 2019)'
_computing_data_reduction 'CrysAlisPro 1.171.40.45a (Rigaku OD, 2019)'
_computing_molecular_graphics 'SHELXL-2018/3 (Sheldrick, 2018)'
_computing_publication_material 'SHELXL-2018/3 (Sheldrick, 2018)'
_computing_structure_refinement 'SHELXL-2018/3 (Sheldrick, 2018)'
_computing_structure_solution 'SHELXT 2014/5 (Sheldrick, 2014)'
_diffrn_ambient_temperature 100(2)
_diffrn_detector 'Hybrid Pixel Array Detector'
_diffrn_detector_type HyPix
_diffrn_measured_fraction_theta_full 1.000
_diffrn_measured_fraction_theta_max 0.976
_diffrn_measurement_device 'four-circle diffractometer'
_diffrn_measurement_device_type 'XtaLAB Synergy, Dualflex, HyPix'
_diffrn_measurement_method '\w scans'
_diffrn_radiation_monochromator mirror
_diffrn_radiation_probe x-ray
_diffrn_radiation_type 'Cu K\a'
_diffrn_radiation_wavelength 1.54184
_diffrn_reflns_av_R_equivalents 0.0589
_diffrn_reflns_av_unetI/netI 0.0400
_diffrn_reflns_Laue_measured_fraction_full 1.000
_diffrn_reflns_Laue_measured_fraction_max 0.976
_diffrn_reflns_limit_h_max 22
_diffrn_reflns_limit_h_min -22
_diffrn_reflns_limit_k_max 23
_diffrn_reflns_limit_k_min -21
_diffrn_reflns_limit_l_max 19
_diffrn_reflns_limit_l_min -23
_diffrn_reflns_number 97369
_diffrn_reflns_point_group_measured_fraction_full 1.000
_diffrn_reflns_point_group_measured_fraction_max 0.976
_diffrn_reflns_theta_full 67.684
_diffrn_reflns_theta_max 78.219
_diffrn_reflns_theta_min 2.730
_diffrn_source 'micro-focus sealed X-ray tube'
_diffrn_source_type 'PhotonJet (Cu) X-ray Source'
_exptl_absorpt_coefficient_mu 11.396
_exptl_absorpt_correction_T_max 1.000
_exptl_absorpt_correction_T_min 0.073
_exptl_absorpt_correction_type gaussian
_exptl_absorpt_process_details
;
CrysAlisPro 1.171.41.112a (Rigaku Oxford Diffraction, 2021)
Numerical absorption correction based on gaussian integration over
a multifaceted crystal model
Empirical absorption correction using spherical harmonics,
implemented in SCALE3 ABSPACK scaling algorithm.
;
_exptl_crystal_colour yellow
_exptl_crystal_density_diffrn 1.582
_exptl_crystal_description block
_exptl_crystal_F_000 2256
_exptl_crystal_size_max 0.380
_exptl_crystal_size_mid 0.100
_exptl_crystal_size_min 0.050
_refine_diff_density_max 2.234
_refine_diff_density_min -1.167
_refine_diff_density_rms 0.111
_refine_ls_extinction_method none
_refine_ls_goodness_of_fit_ref 1.079
_refine_ls_hydrogen_treatment constr
_refine_ls_matrix_type full
_refine_ls_number_parameters 1189
_refine_ls_number_reflns 19945
_refine_ls_number_restraints 618
_refine_ls_restrained_S_all 1.074
_refine_ls_R_factor_all 0.0440
_refine_ls_R_factor_gt 0.0401
_refine_ls_shift/su_max 0.002
_refine_ls_shift/su_mean 0.000
_refine_ls_structure_factor_coef Fsqd
_refine_ls_weighting_details 'w=1/[\s^2^(Fo^2^)+(0.0688P)^2^+3.3330P] where P=(Fo^2^+2Fc^2^)/3'
_refine_ls_weighting_scheme calc
_refine_ls_wR_factor_gt 0.1102
_refine_ls_wR_factor_ref 0.1135
_reflns_Friedel_coverage 0.000
_reflns_number_gt 17934
_reflns_number_total 19945
_reflns_threshold_expression 'I > 2\s(I)'
_cod_data_source_file d2fd00171c2.cif
_cod_data_source_block compound_3
_cod_depositor_comments 'Adding full bibliography for 1568178--1568180.cif.'
_cod_original_cell_volume 4767.32(10)
_cod_database_code 1568180
_shelx_shelxl_version_number 2018/3
_shelx_space_group_comment
;
The symmetry employed for this shelxl refinement is uniquely defined
by the following loop, which should always be used as a source of
symmetry information in preference to the above space-group names.
They are only intended as comments.
;
_shelx_estimated_absorpt_t_min 0.098
_shelx_estimated_absorpt_t_max 0.600

loop_
_space_group_symop_operation_xyz
'x, y, z'
'-x, -y, -z'

loop_
_atom_site_label
_atom_site_type_symbol
_atom_site_fract_x
_atom_site_fract_y
_atom_site_fract_z
_atom_site_U_iso_or_equiv
_atom_site_adp_type
_atom_site_occupancy
_atom_site_site_symmetry_order
_atom_site_calc_flag
_atom_site_refinement_flags_posn
_atom_site_refinement_flags_adp
_atom_site_refinement_flags_occupancy
_atom_site_disorder_assembly
_atom_site_disorder_group
I001 I 0.91448(2) 0.80110(2) 0.84321(2) 0.03197(6) Uani 1 1 d . . . . .
I002 I 0.44867(2) 0.09874(2) -0.34597(2) 0.03246(6) Uani 1 1 d . . . . .
I003 I 0.93429(2) 0.57964(2) 0.84045(2) 0.03554(6) Uani 1 1 d . . . . .
I004 I 0.22582(2) 0.11095(2) -0.33627(2) 0.03353(6) Uani 1 1 d . . . . .
Ni05 Ni 0.81395(4) 0.60514(3) 0.61183(3) 0.02609(11) Uani 1 1 d . . . . .
Ni06 Ni 0.47206(4) 0.20687(3) -0.10552(3) 0.02655(11) Uani 1 1 d . . . . .
F007 F 0.40419(13) 0.16602(12) -0.22653(12) 0.0344(4) Uani 1 1 d . . . . .
F008 F 0.87319(14) 0.65201(12) 0.73267(12) 0.0329(4) Uani 1 1 d . . . . .
F009 F 0.63495(14) 0.44949(14) 0.47786(13) 0.0379(4) Uani 1 1 d . . . . .
F00A F 1.00772(16) 0.98164(13) 0.85199(13) 0.0404(5) Uani 1 1 d . . . . .
F00B F 0.57750(16) -0.00043(15) -0.33949(14) 0.0446(5) Uani 1 1 d . . . . .
F00C F 0.92204(15) 0.86796(12) 1.02650(14) 0.0395(5) Uani 1 1 d . . . . .
F00D F 0.38625(16) 0.07853(15) -0.54356(14) 0.0442(5) Uani 1 1 d . . . . .
F00E F 0.54589(16) 0.38925(15) 0.30465(13) 0.0447(5) Uani 1 1 d . . . . .
F00F F 0.07341(15) -0.05511(15) -0.37499(15) 0.0456(5) Uani 1 1 d . . . . .
F00G F 0.86227(18) 0.65867(14) 0.48180(14) 0.0469(5) Uani 1 1 d . . . . .
F00H F 0.64556(15) 0.36716(14) 0.01381(13) 0.0436(5) Uani 1 1 d . . . . .
F00I F 0.09601(15) 0.14348(15) -0.49756(16) 0.0464(5) Uani 1 1 d . . . . .
F00J F 0.6080(2) 0.46545(15) 0.21849(13) 0.0526(6) Uani 1 1 d . . . . .
F00K F 0.45860(17) 0.14586(14) 0.03663(15) 0.0442(5) Uani 1 1 d . . . . .
F00L F 0.82337(17) 0.43717(17) 0.87586(16) 0.0535(6) Uani 1 1 d . . . . .
F00M F 0.72362(19) 0.34939(18) 0.28286(14) 0.0551(7) Uani 1 1 d . . . . .
F00N F 0.75853(16) 0.42725(17) 0.18404(15) 0.0548(6) Uani 1 1 d . . . . .
F00O F 1.12738(18) 0.61992(16) 0.99981(16) 0.0540(6) Uani 1 1 d . . . . .
F00P F 0.7693(2) 0.59910(16) 0.30900(16) 0.0634(8) Uani 1 1 d . . . . .
F00Q F 0.5717(2) 0.21090(16) 0.20850(16) 0.0582(7) Uani 1 1 d . . . . .
N00R N 0.46251(19) 0.03687(17) -0.14370(18) 0.0299(5) Uani 1 1 d . . . . .
N00S N 0.6600(2) 0.61523(18) 0.63622(18) 0.0313(6) Uani 1 1 d . . . . .
N00T N 0.59402(19) 0.12089(18) -0.10760(19) 0.0311(6) Uani 1 1 d . . . . .
N00U N 0.9158(2) 0.49807(18) 0.60083(18) 0.0309(6) Uani 1 1 d . . . . .
N00V N 0.7054(2) 0.70722(17) 0.59184(18) 0.0315(6) Uani 1 1 d . . . . .
N00W N 0.4431(2) 0.35286(19) -0.12680(19) 0.0382(7) Uani 1 1 d . . . . .
N00X N 0.3619(2) 0.29825(19) -0.0781(2) 0.0368(6) Uani 1 1 d . . . . .
N00Y N 0.9975(2) 0.62606(18) 0.64719(19) 0.0335(6) Uani 1 1 d . . . . .
C00Z C 0.9617(2) 0.9206(2) 0.9351(2) 0.0291(6) Uani 1 1 d . . . . .
C010 C 0.5129(2) 0.1184(2) -0.1169(2) 0.0289(6) Uani 1 1 d . . . . .
C011 C 0.7209(2) 0.6432(2) 0.61106(19) 0.0285(6) Uani 1 1 d . . . . .
C012 C 0.9740(3) 0.5305(2) 0.9348(2) 0.0335(7) Uani 1 1 d . . . . .
C013 C 0.4804(2) 0.0412(2) -0.4379(2) 0.0313(6) Uani 1 1 d . . . . .
C014 C 0.4258(2) 0.2916(2) -0.0996(2) 0.0320(7) Uani 1 1 d . . . . .
C015 C 0.7530(2) 0.5585(2) 0.4894(2) 0.0309(6) Uani 1 1 d . . . . .
C016 C 0.9121(2) 0.5734(2) 0.6185(2) 0.0284(6) Uani 1 1 d . . . . .
C017 C 0.9598(2) 0.9324(2) 1.0116(2) 0.0298(6) Uani 1 1 d . . . . .
C018 C 0.0500(2) 0.0726(2) -0.4975(2) 0.0317(6) Uani 1 1 d . . . . .
C019 C 0.0387(2) -0.0262(2) -0.4363(2) 0.0340(7) Uani 1 1 d . . . . .
C01A C 0.6719(2) 0.4895(2) 0.4391(2) 0.0322(7) Uani 1 1 d . . . . .
C01B C 0.5464(2) 0.2524(2) 0.0159(2) 0.0288(6) Uani 1 1 d . . . . .
C01C C 0.6558(3) 0.4950(2) 0.3055(2) 0.0403(9) Uani 1 1 d . . . . .
C01D C 0.6542(3) 0.5482(2) 0.6674(2) 0.0343(7) Uani 1 1 d . . . . .
H01D H 0.696425 0.523093 0.659173 0.041 Uiso 1 1 calc R U . . .
C01E C 1.0019(2) 0.9892(2) 0.9245(2) 0.0310(6) Uani 1 1 d . . . . .
C01F C 0.9113(3) 0.4690(2) 0.9367(2) 0.0370(7) Uani 1 1 d . . . . .
C01G C 0.0898(2) 0.0468(2) -0.4324(2) 0.0309(6) Uani 1 1 d . . . . .
C01H C 0.8387(2) 0.4205(2) 0.5691(2) 0.0321(7) Uani 1 1 d . . . . .
H01H H 0.787409 0.434738 0.570085 0.039 Uiso 1 1 calc R U . . .
C01I C 0.5385(2) 0.0009(2) -0.4186(2) 0.0338(7) Uani 1 1 d . . . . .
C01J C 0.6727(2) 0.1968(2) -0.0768(2) 0.0335(7) Uani 1 1 d . . . . .
H01J H 0.651841 0.243335 -0.073984 0.040 Uiso 1 1 calc R U . . .
C01K C 0.7554(3) 0.7576(2) 0.5614(2) 0.0364(7) Uani 1 1 d . . . . .
H01K H 0.805253 0.739496 0.562895 0.044 Uiso 1 1 calc R U . . .
C01L C 0.5124(2) -0.0102(2) -0.1513(2) 0.0357(7) Uani 1 1 d . . . . .
H01L H 0.492377 -0.068488 -0.168958 0.043 Uiso 1 1 calc R U . . .
C01M C 1.0025(3) 0.5040(2) 0.6182(3) 0.0406(8) Uani 1 1 d . . . . .
H01M H 1.021779 0.459649 0.610651 0.049 Uiso 1 1 calc R U . . .
C01N C 0.5948(2) 0.0428(2) -0.1289(2) 0.0366(7) Uani 1 1 d . . . . .
H01N H 0.644072 0.029168 -0.127832 0.044 Uiso 1 1 calc R U . . .
C01O C 0.5323(3) 0.2162(2) 0.0699(2) 0.0345(7) Uani 1 1 d . . . . .
C01P C 0.3673(2) 0.0023(2) -0.1653(3) 0.0369(7) Uani 1 1 d . . . . .
H01P H 0.347767 0.049142 -0.153937 0.044 Uiso 1 1 calc R U . . .
C01Q C 0.3086(3) -0.0535(3) -0.2611(3) 0.0443(9) Uani 1 1 d . . . . .
H01A H 0.244576 -0.072332 -0.276445 0.067 Uiso 1 1 calc R U . . .
H01B H 0.324539 -0.101350 -0.273147 0.067 Uiso 1 1 calc R U . . .
H01C H 0.318723 -0.022641 -0.295475 0.067 Uiso 1 1 calc R U . . .
C01R C 1.1789(3) 0.9578(3) 1.0656(3) 0.0408(8) Uani 1 1 d . . . . .
H01R H 1.133794 0.903723 1.041484 0.049 Uiso 1 1 calc R U . . .
C01S C 0.6838(2) 0.3574(2) 0.1465(2) 0.0380(8) Uani 1 1 d . . . . .
C01T C 1.0280(3) 0.7167(2) 0.6793(3) 0.0390(8) Uani 1 1 d . . . . .
H01T H 0.973714 0.730518 0.668624 0.047 Uiso 1 1 calc R U . . .
C01U C 0.6667(3) 0.3183(3) 0.1965(2) 0.0395(8) Uani 1 1 d . . . . .
C01V C 0.7837(3) 0.5916(2) 0.4412(2) 0.0371(8) Uani 1 1 d . . . . .
C01W C 0.6361(3) 0.7193(2) 0.6047(2) 0.0374(7) Uani 1 1 d . . . . .
H01W H 0.612997 0.760094 0.595491 0.045 Uiso 1 1 calc R U . . .
C01X C 0.7372(3) 0.5624(2) 0.3513(2) 0.0439(9) Uani 1 1 d . . . . .
C01Y C 0.7450(2) 0.2156(3) 0.0141(2) 0.0386(8) Uani 1 1 d . . . . .
H01E H 0.793043 0.270151 0.036972 0.058 Uiso 1 1 calc R U . . .
H01F H 0.770721 0.173592 0.012389 0.058 Uiso 1 1 calc R U . . .
H01G H 0.717842 0.215336 0.051546 0.058 Uiso 1 1 calc R U . . .
C01Z C 0.6076(3) 0.6617(2) 0.6328(2) 0.0378(8) Uani 1 1 d . . . . .
H01Z H 0.560776 0.654439 0.647383 0.045 Uiso 1 1 calc R U . . .
C020 C 0.6236(3) 0.4570(2) 0.3498(2) 0.0353(7) Uani 1 1 d . . . . .
C021 C 0.6241(2) 0.3249(2) 0.0593(2) 0.0331(7) Uani 1 1 d . . . . .
C022 C 0.5591(3) 0.4811(2) 0.6151(3) 0.0404(8) Uani 1 1 d . . . . .
H02A H 0.557978 0.435036 0.633847 0.061 Uiso 1 1 calc R U . . .
H02B H 0.541029 0.461336 0.553551 0.061 Uiso 1 1 calc R U . . .
H02C H 0.516785 0.503550 0.624326 0.061 Uiso 1 1 calc R U . . .
C023 C 0.5056(3) 0.3665(2) -0.1612(2) 0.0420(9) Uani 1 1 d . . . . .
H023 H 0.540492 0.330898 -0.149419 0.050 Uiso 1 1 calc R U . . .
C024 C 0.6855(3) 0.5830(3) 0.7639(3) 0.0449(9) Uani 1 1 d . . . . .
H02D H 0.686517 0.538725 0.785254 0.067 Uiso 1 1 calc R U . . .
H02E H 0.643679 0.605859 0.773402 0.067 Uiso 1 1 calc R U . . .
H02F H 0.746570 0.626621 0.795046 0.067 Uiso 1 1 calc R U . . .
C025 C 0.5899(3) 0.2483(2) 0.1579(2) 0.0405(8) Uani 1 1 d . . . . .
C026 C 0.4428(2) 0.0398(2) -0.5199(2) 0.0337(7) Uani 1 1 d . . . . .
C027 C 0.6928(3) 0.7418(3) 0.4682(2) 0.0439(9) Uani 1 1 d . . . . .
H02G H 0.727490 0.771652 0.446463 0.066 Uiso 1 1 calc R U . . .
H02H H 0.644645 0.761196 0.465384 0.066 Uiso 1 1 calc R U . . .
H02I H 0.665862 0.682510 0.432653 0.066 Uiso 1 1 calc R U . . .
C028 C 1.0630(3) 0.5610(2) 0.9989(2) 0.0383(8) Uani 1 1 d . . . . .
C029 C 0.7982(3) 0.8481(2) 0.6207(3) 0.0432(8) Uani 1 1 d . . . . .
H02J H 0.834694 0.879908 0.601680 0.065 Uiso 1 1 calc R U . . .
H02K H 0.837157 0.855023 0.680065 0.065 Uiso 1 1 calc R U . . .
H02L H 0.750592 0.867867 0.618811 0.065 Uiso 1 1 calc R U . . .
C02A C 0.8630(3) 0.3748(2) 0.6286(2) 0.0400(8) Uani 1 1 d . . . . .
H02M H 0.809686 0.325232 0.608704 0.060 Uiso 1 1 calc R U . . .
H02N H 0.882753 0.410985 0.687777 0.060 Uiso 1 1 calc R U . . .
H02O H 0.912038 0.358816 0.627429 0.060 Uiso 1 1 calc R U . . .
C02B C 0.3569(3) -0.0429(3) -0.1080(3) 0.0454(9) Uani 1 1 d . . . . .
H02P H 0.294762 -0.059027 -0.117844 0.068 Uiso 1 1 calc R U . . .
H02Q H 0.399453 -0.006401 -0.047107 0.068 Uiso 1 1 calc R U . . .
H02R H 0.369776 -0.092406 -0.122308 0.068 Uiso 1 1 calc R U . . .
C02C C 1.2042(3) 0.9882(3) 1.0125(3) 0.0487(10) Uani 1 1 d . . . . .
H02S H 1.175820 0.955372 0.952448 0.058 Uiso 1 1 calc R U . . .
C02D C 0.3216(3) 0.2443(2) -0.0443(3) 0.0404(8) Uani 1 1 d . . . . .
H02T H 0.348339 0.201822 -0.042566 0.048 Uiso 1 1 calc R U . . .
C02E C 1.2188(3) 1.0055(3) 1.1529(3) 0.0429(8) Uani 1 1 d . . . . .
C02F C 0.3464(3) 0.2939(3) 0.0478(3) 0.0485(9) Uani 1 1 d . . . . .
H02U H 0.317201 0.257827 0.068977 0.073 Uiso 1 1 calc R U . . .
H02V H 0.325611 0.339226 0.048776 0.073 Uiso 1 1 calc R U . . .
H02W H 0.412290 0.316517 0.085141 0.073 Uiso 1 1 calc R U . . .
C02G C 0.7084(3) 0.1906(3) -0.1403(3) 0.0402(8) Uani 1 1 d . . . . .
H02X H 0.754869 0.244281 -0.123117 0.060 Uiso 1 1 calc R U . . .
H02Y H 0.658525 0.174302 -0.198565 0.060 Uiso 1 1 calc R U . . .
H02Z H 0.734971 0.149073 -0.139957 0.060 Uiso 1 1 calc R U . . .
C02H C 0.4521(4) 0.3400(3) -0.2590(3) 0.0513(11) Uani 1 1 d . . . . .
H010 H 0.494179 0.347610 -0.281822 0.077 Uiso 1 1 calc R U . . .
H011 H 0.416816 0.373652 -0.272231 0.077 Uiso 1 1 calc R U . . .
H012 H 0.411074 0.281620 -0.285924 0.077 Uiso 1 1 calc R U . . .
C02I C 1.0533(3) 0.5841(3) 0.6476(3) 0.0437(8) Uani 1 1 d . . . . .
H013 H 1.115925 0.607799 0.665328 0.052 Uiso 1 1 calc R U . . .
C02J C 1.0931(3) 0.7551(3) 0.7765(3) 0.0513(10) Uani 1 1 d . . . . .
H014 H 1.108622 0.814781 0.798458 0.077 Uiso 1 1 calc R U . . .
H015 H 1.148323 0.744891 0.788235 0.077 Uiso 1 1 calc R U . . .
H016 H 1.064176 0.730377 0.805417 0.077 Uiso 1 1 calc R U . . .
C02K C 0.3388(4) 0.3629(3) -0.0933(3) 0.0506(11) Uani 1 1 d . . . . .
H017 H 0.295150 0.379585 -0.083936 0.061 Uiso 1 1 calc R U . . .
C02L C 0.8078(3) 0.3675(3) 0.4764(2) 0.0466(9) Uani 1 1 d . . . . .
H018 H 0.754838 0.317245 0.455413 0.070 Uiso 1 1 calc R U . . .
H019 H 0.856984 0.352585 0.473895 0.070 Uiso 1 1 calc R U . . .
H01I H 0.791686 0.398543 0.440053 0.070 Uiso 1 1 calc R U . . .
C02M C 1.2844(3) 1.0841(3) 1.1866(3) 0.0580(11) Uani 1 1 d . . . . .
H01O H 1.311738 1.117761 1.246338 0.070 Uiso 1 1 calc R U . . .
C02N C 0.3952(3) -0.2209(3) -0.4854(3) 0.0532(10) Uani 1 1 d . . . . .
C02O C 1.0705(3) 0.7505(3) 0.6301(3) 0.0518(10) Uani 1 1 d . . . . .
H01Q H 1.082309 0.809449 0.646209 0.078 Uiso 1 1 calc R U . . .
H01S H 1.028896 0.720654 0.567733 0.078 Uiso 1 1 calc R U . . .
H01U H 1.127684 0.743239 0.644907 0.078 Uiso 1 1 calc R U . . .
C02P C 1.1917(4) 0.9729(3) 1.2105(3) 0.0595(12) Uani 1 1 d . . . . .
H01V H 1.246251 0.982595 1.262728 0.089 Uiso 1 1 calc R U . . .
H01X H 1.154642 0.913430 1.179425 0.089 Uiso 1 1 calc R U . . .
H01Y H 1.156736 1.001322 1.226713 0.089 Uiso 1 1 calc R U . . .
C02Q C 1.2705(4) 1.0661(3) 1.0476(4) 0.0608(13) Uani 1 1 d . . . . .
H020 H 1.288641 1.086649 1.011831 0.073 Uiso 1 1 calc R U . . .
C02R C 0.3893(4) 0.3965(3) -0.1231(3) 0.0538(11) Uani 1 1 d . . . . .
H021 H 0.388919 0.442294 -0.139128 0.065 Uiso 1 1 calc R U . . .
C02S C 0.2203(3) 0.1995(3) -0.1035(3) 0.0577(12) Uani 1 1 d . . . . .
H022 H 0.195574 0.161391 -0.081571 0.087 Uiso 1 1 calc R U . . .
H024 H 0.207711 0.168256 -0.161873 0.087 Uiso 1 1 calc R U . . .
H025 H 0.192103 0.239676 -0.105569 0.087 Uiso 1 1 calc R U . . .
C02U C 0.5728(5) 0.4559(3) -0.1159(3) 0.0675(15) Uani 1 1 d . . . . .
H027 H 0.615468 0.463206 -0.138075 0.101 Uiso 1 1 calc R U . . .
H028 H 0.606264 0.470235 -0.053506 0.101 Uiso 1 1 calc R U . . .
H029 H 0.540150 0.491965 -0.127003 0.101 Uiso 1 1 calc R U . . .
C02V C 0.3982(4) -0.2816(4) -0.5457(4) 0.0642(13) Uani 1 1 d . . . . .
H030 H 0.427948 -0.316187 -0.528075 0.077 Uiso 1 1 calc R U . . .
C02W C 0.4421(4) -0.2078(4) -0.3908(4) 0.0692(14) Uani 1 1 d . . . . .
H031 H 0.410909 -0.185491 -0.362702 0.104 Uiso 1 1 calc R U . . .
H032 H 0.505248 -0.168813 -0.362271 0.104 Uiso 1 1 calc R U . . .
H033 H 0.440421 -0.260691 -0.386280 0.104 Uiso 1 1 calc R U . . .
C02X C 0.3501(3) -0.1727(3) -0.5129(4) 0.0604(13) Uani 1 1 d . . . . .
H034 H 0.347229 -0.131080 -0.472063 0.073 Uiso 1 1 calc R U . . .
C02Y C 0.3091(4) -0.1839(3) -0.5987(5) 0.0709(16) Uani 1 1 d . . . . .
H035 H 0.278090 -0.150189 -0.616368 0.085 Uiso 1 1 calc R U . . .
C030 C 1.3107(4) 1.1144(3) 1.1344(4) 0.0665(14) Uani 1 1 d . . . . .
H03A H 1.356323 1.168180 1.158463 0.080 Uiso 1 1 calc R U . . .
C032 C 0.3127(5) -0.2432(5) -0.6587(5) 0.0834(19) Uani 1 1 d . . . . .
H03C H 0.284500 -0.250813 -0.717855 0.100 Uiso 1 1 calc R U . . .
C034 C 0.3583(5) -0.2921(5) -0.6314(5) 0.087(2) Uani 1 1 d . . . . .
H03F H 0.362021 -0.333000 -0.672171 0.105 Uiso 1 1 calc R U . . .
C1_2 C 1.0365(5) 0.7879(4) 0.4198(5) 0.0542(18) Uani 0.368(6) 1 d G U P A 1
C2_2 C 0.9963(4) 0.8099(5) 0.3503(5) 0.0507(18) Uani 0.368(6) 1 d G U P A 1
H2_2 H 0.935561 0.776551 0.305740 0.061 Uiso 0.368(6) 1 calc R U P A 1
C3_2 C 1.0457(5) 0.8809(5) 0.3465(5) 0.0480(17) Uani 0.368(6) 1 d G U P A 1
H3_2 H 1.018401 0.895831 0.299300 0.058 Uiso 0.368(6) 1 calc R U P A 1
C4_2 C 1.1352(5) 0.9300(5) 0.4122(6) 0.0507(17) Uani 0.368(6) 1 d G U P A 1
H4_2 H 1.168730 0.978216 0.409562 0.061 Uiso 0.368(6) 1 calc R U P A 1
C5_2 C 1.1755(4) 0.9080(6) 0.4817(6) 0.054(2) Uani 0.368(6) 1 d G U P A 1
H5_2 H 1.236231 0.941309 0.526260 0.064 Uiso 0.368(6) 1 calc R U P A 1
C6_2 C 1.1261(5) 0.8369(6) 0.4855(5) 0.0556(19) Uani 0.368(6) 1 d G U P A 1
H6_2 H 1.153392 0.822025 0.532704 0.067 Uiso 0.368(6) 1 calc R U P A 1
C7_2 C 0.9830(8) 0.7107(6) 0.4240(8) 0.121(5) Uani 0.368(6) 1 d G U P A 1
H7A_2 H 0.920256 0.705662 0.404147 0.181 Uiso 0.368(6) 1 calc R U P A 1
H7B_2 H 1.010468 0.714713 0.483792 0.181 Uiso 0.368(6) 1 calc R U P A 1
H7C_2 H 0.983631 0.662013 0.386747 0.181 Uiso 0.368(6) 1 calc R U P A 1
C1_21 C 1.0212(2) 0.8103(2) 0.3754(2) 0.0476(13) Uani 0.632(6) 1 d G U P A 2
C2_21 C 1.0178(3) 0.8551(3) 0.3231(2) 0.0528(14) Uani 0.632(6) 1 d G U P A 2
H2_21 H 0.964346 0.837618 0.269512 0.063 Uiso 0.632(6) 1 calc R U P A 2
C3_21 C 1.0933(3) 0.9258(3) 0.3497(3) 0.0539(14) Uani 0.632(6) 1 d G U P A 2
H3_21 H 1.091096 0.956197 0.314220 0.065 Uiso 0.632(6) 1 calc R U P A 2
C4_21 C 1.1722(3) 0.9516(3) 0.4286(3) 0.0555(14) Uani 0.632(6) 1 d G U P A 2
H4_21 H 1.223420 0.999508 0.446702 0.067 Uiso 0.632(6) 1 calc R U P A 2
C5_21 C 1.1755(3) 0.9067(3) 0.4809(3) 0.0539(15) Uani 0.632(6) 1 d G U P A 2
H5_21 H 1.228993 0.924240 0.534479 0.065 Uiso 0.632(6) 1 calc R U P A 2
C6_21 C 1.1000(3) 0.8361(3) 0.4543(3) 0.0531(13) Uani 0.632(6) 1 d G U P A 2
H6_21 H 1.102240 0.805660 0.489774 0.064 Uiso 0.632(6) 1 calc R U P A 2
C7_21 C 0.9392(3) 0.7336(3) 0.3464(4) 0.069(2) Uani 0.632(6) 1 d G U P A 2
H7A_21 H 0.956570 0.686217 0.344268 0.104 Uiso 0.632(6) 1 calc R U P A 2
H7B_21 H 0.891432 0.722642 0.288830 0.104 Uiso 0.632(6) 1 calc R U P A 2
H7C_21 H 0.916659 0.742448 0.387586 0.104 Uiso 0.632(6) 1 calc R U P A 2
C1_1 C 0.9915(6) 0.7331(5) 1.0712(5) 0.063(2) Uani 0.339(5) 1 d G U P B 1
C3_1 C 0.9002(6) 0.6786(6) 1.0222(5) 0.0575(19) Uani 0.339(5) 1 d G U P B 1
H3_1 H 0.861992 0.680169 0.968934 0.069 Uiso 0.339(5) 1 calc R U P B 1
C2_1 C 0.8652(5) 0.6219(6) 1.0516(6) 0.0601(18) Uani 0.339(5) 1 d G U P B 1
H2_1 H 0.803304 0.584895 1.018287 0.072 Uiso 0.339(5) 1 calc R U P B 1
C4_1 C 0.9216(7) 0.6196(6) 1.1300(6) 0.0565(17) Uani 0.339(5) 1 d G U P B 1
H4_1 H 0.897845 0.581077 1.149961 0.068 Uiso 0.339(5) 1 calc R U P B 1
C5_1 C 1.0128(6) 0.6741(7) 1.1790(5) 0.068(2) Uani 0.339(5) 1 d G U P B 1
H5_1 H 1.051066 0.672543 1.232275 0.082 Uiso 0.339(5) 1 calc R U P B 1
C6_1 C 1.0478(5) 0.7308(6) 1.1496(6) 0.067(2) Uani 0.339(5) 1 d G U P B 1
H6_1 H 1.109748 0.767819 1.182914 0.081 Uiso 0.339(5) 1 calc R U P B 1
C7_1 C 1.0294(9) 0.7947(8) 1.0393(9) 0.123(6) Uani 0.339(5) 1 d G U P B 1
H7A_1 H 1.077363 0.845081 1.088970 0.185 Uiso 0.339(5) 1 calc R U P B 1
H7B_1 H 0.980890 0.808398 1.003186 0.185 Uiso 0.339(5) 1 calc R U P B 1
H7C_1 H 1.054543 0.770484 1.005092 0.185 Uiso 0.339(5) 1 calc R U P B 1
C1_11 C 0.9722(3) 0.6843(3) 1.1063(3) 0.0638(13) Uani 0.661(5) 1 d G U P B 2
C3_11 C 0.8889(3) 0.6543(3) 1.0305(3) 0.0620(15) Uani 0.661(5) 1 d G U P B 2
H3_11 H 0.881576 0.680667 0.990931 0.074 Uiso 0.661(5) 1 calc R U P B 2
C2_11 C 0.8165(3) 0.5855(3) 1.0129(3) 0.0569(13) Uani 0.661(5) 1 d G U P B 2
H2_11 H 0.759946 0.565115 0.961398 0.068 Uiso 0.661(5) 1 calc R U P B 2
C4_11 C 0.8273(3) 0.5466(3) 1.0711(3) 0.0638(15) Uani 0.661(5) 1 d G U P B 2
H4_11 H 0.778105 0.499912 1.059169 0.077 Uiso 0.661(5) 1 calc R U P B 2
C5_11 C 0.9106(4) 0.5766(3) 1.1469(3) 0.0765(18) Uani 0.661(5) 1 d G U P B 2
H5_11 H 0.917890 0.550249 1.186464 0.092 Uiso 0.661(5) 1 calc R U P B 2
C6_11 C 0.9830(3) 0.6454(3) 1.1645(3) 0.0687(16) Uani 0.661(5) 1 d G U P B 2
H6_11 H 1.039518 0.665796 1.215991 0.082 Uiso 0.661(5) 1 calc R U P B 2
C7_11 C 1.0509(4) 0.7590(3) 1.1254(5) 0.091(3) Uani 0.661(5) 1 d G U P B 2
H7A_11 H 1.105648 0.767531 1.176662 0.137 Uiso 0.661(5) 1 calc R U P B 2
H7B_11 H 1.036566 0.808070 1.136094 0.137 Uiso 0.661(5) 1 calc R U P B 2
H7C_11 H 1.061103 0.749661 1.075699 0.137 Uiso 0.661(5) 1 calc R U P B 2

loop_
_atom_site_aniso_label
_atom_site_aniso_U_11
_atom_site_aniso_U_22
_atom_site_aniso_U_33
_atom_site_aniso_U_23
_atom_site_aniso_U_13
_atom_site_aniso_U_12
I001 0.03690(11) 0.02653(10) 0.02954(11) 0.00692(8) 0.01550(9) 0.01374(8)
I002 0.03184(11) 0.03117(11) 0.03019(11) 0.00688(8) 0.01487(9) 0.01211(8)
I003 0.05422(14) 0.03157(11) 0.02753(11) 0.01380(8) 0.02210(10) 0.02152(10)
I004 0.03115(11) 0.03578(12) 0.03006(11) 0.00929(8) 0.01348(9) 0.01424(9)
Ni05 0.0335(3) 0.0261(3) 0.0211(2) 0.0092(2) 0.0144(2) 0.0139(2)
Ni06 0.0281(3) 0.0253(3) 0.0261(3) 0.0098(2) 0.0135(2) 0.0103(2)
F007 0.0342(10) 0.0328(10) 0.0282(9) 0.0069(8) 0.0107(8) 0.0146(8)
F008 0.0433(11) 0.0331(10) 0.0234(9) 0.0097(7) 0.0168(8) 0.0176(8)
F009 0.0384(10) 0.0442(11) 0.0294(10) 0.0111(9) 0.0185(8) 0.0140(9)
F00A 0.0576(13) 0.0386(11) 0.0356(11) 0.0133(9) 0.0320(10) 0.0211(10)
F00B 0.0524(13) 0.0567(14) 0.0320(10) 0.0194(10) 0.0198(10) 0.0324(11)
F00C 0.0509(12) 0.0290(10) 0.0466(12) 0.0156(9) 0.0324(10) 0.0131(9)
F00D 0.0488(12) 0.0542(13) 0.0382(11) 0.0180(10) 0.0205(10) 0.0350(11)
F00E 0.0432(12) 0.0480(12) 0.0289(10) 0.0029(9) 0.0121(9) 0.0188(10)
F00F 0.0412(11) 0.0492(13) 0.0438(12) 0.0271(10) 0.0146(10) 0.0160(10)
F00G 0.0677(15) 0.0366(11) 0.0366(11) 0.0152(9) 0.0310(11) 0.0113(10)
F00H 0.0449(12) 0.0433(12) 0.0295(10) 0.0113(9) 0.0194(9) -0.0010(9)
F00I 0.0389(11) 0.0444(12) 0.0523(13) 0.0270(11) 0.0170(10) 0.0121(10)
F00J 0.0892(19) 0.0458(13) 0.0210(10) 0.0125(9) 0.0202(11) 0.0364(13)
F00K 0.0602(14) 0.0353(11) 0.0502(13) 0.0204(10) 0.0383(11) 0.0161(10)
F00L 0.0476(13) 0.0541(14) 0.0427(13) 0.0234(11) 0.0115(11) 0.0098(11)
F00M 0.0670(16) 0.0779(18) 0.0219(10) 0.0143(11) 0.0174(10) 0.0441(14)
F00N 0.0363(11) 0.0658(16) 0.0327(11) 0.0001(11) 0.0126(9) 0.0026(11)
F00O 0.0536(14) 0.0476(14) 0.0476(13) 0.0256(11) 0.0182(11) 0.0048(11)
F00P 0.117(2) 0.0459(14) 0.0358(12) 0.0223(11) 0.0454(15) 0.0249(15)
F00Q 0.113(2) 0.0507(14) 0.0459(13) 0.0319(12) 0.0551(15) 0.0446(15)
N00R 0.0296(13) 0.0279(13) 0.0361(14) 0.0153(11) 0.0173(12) 0.0125(11)
N00S 0.0380(15) 0.0322(14) 0.0295(13) 0.0118(11) 0.0194(12) 0.0182(12)
N00T 0.0304(13) 0.0337(14) 0.0360(14) 0.0172(12) 0.0191(12) 0.0146(12)
N00U 0.0374(15) 0.0316(14) 0.0289(13) 0.0126(11) 0.0186(12) 0.0169(12)
N00V 0.0387(15) 0.0291(14) 0.0292(13) 0.0103(11) 0.0169(12) 0.0183(12)
N00W 0.0598(19) 0.0299(14) 0.0265(14) 0.0120(12) 0.0210(14) 0.0197(14)
N00X 0.0444(16) 0.0346(15) 0.0380(15) 0.0138(13) 0.0225(14) 0.0224(13)
N00Y 0.0338(14) 0.0312(14) 0.0381(15) 0.0146(12) 0.0193(12) 0.0131(12)
C00Z 0.0293(15) 0.0261(15) 0.0285(15) 0.0050(12) 0.0144(13) 0.0115(12)
C010 0.0283(15) 0.0328(16) 0.0280(15) 0.0141(13) 0.0146(13) 0.0122(13)
C011 0.0365(16) 0.0273(15) 0.0216(14) 0.0092(12) 0.0140(13) 0.0134(13)
C012 0.049(2) 0.0272(16) 0.0291(16) 0.0142(13) 0.0203(15) 0.0181(14)
C013 0.0307(16) 0.0274(15) 0.0306(16) 0.0052(13) 0.0147(13) 0.0106(13)
C014 0.0390(17) 0.0269(15) 0.0250(15) 0.0080(12) 0.0131(13) 0.0118(13)
C015 0.0403(17) 0.0298(16) 0.0280(15) 0.0127(13) 0.0176(14) 0.0194(14)
C016 0.0350(16) 0.0305(15) 0.0221(14) 0.0110(12) 0.0154(13) 0.0136(13)
C017 0.0352(16) 0.0254(15) 0.0355(17) 0.0118(13) 0.0222(14) 0.0142(13)
C018 0.0295(15) 0.0314(16) 0.0341(16) 0.0119(13) 0.0161(13) 0.0123(13)
C019 0.0361(17) 0.0408(18) 0.0311(16) 0.0162(14) 0.0176(14) 0.0203(15)
C01A 0.0398(17) 0.0361(17) 0.0279(16) 0.0132(13) 0.0184(14) 0.0222(15)
C01B 0.0309(15) 0.0307(16) 0.0319(16) 0.0148(13) 0.0191(13) 0.0145(13)
C01C 0.067(2) 0.0370(19) 0.0193(15) 0.0098(14) 0.0182(16) 0.0318(18)
C01D 0.0418(18) 0.0356(17) 0.0342(17) 0.0160(14) 0.0229(15) 0.0191(15)
C01E 0.0356(16) 0.0314(16) 0.0326(16) 0.0111(13) 0.0221(14) 0.0158(13)
C01F 0.0470(19) 0.0308(17) 0.0291(16) 0.0118(14) 0.0157(15) 0.0142(15)
C01G 0.0268(14) 0.0336(16) 0.0295(15) 0.0077(13) 0.0131(13) 0.0139(13)
C01H 0.0372(17) 0.0290(16) 0.0277(15) 0.0096(13) 0.0142(14) 0.0138(13)
C01I 0.0352(17) 0.0359(17) 0.0263(15) 0.0094(13) 0.0127(13) 0.0150(14)
C01J 0.0301(16) 0.0358(17) 0.0388(18) 0.0163(14) 0.0206(14) 0.0117(14)
C01K 0.047(2) 0.0309(17) 0.0330(17) 0.0151(14) 0.0193(16) 0.0154(15)
C01L 0.0370(17) 0.0319(17) 0.046(2) 0.0178(15) 0.0232(16) 0.0186(14)
C01M 0.0422(19) 0.041(2) 0.051(2) 0.0205(17) 0.0278(18) 0.0252(16)
C01N 0.0348(17) 0.0362(18) 0.046(2) 0.0180(16) 0.0233(16) 0.0175(15)
C01O 0.048(2) 0.0327(17) 0.0370(18) 0.0175(14) 0.0277(16) 0.0221(15)
C01P 0.0324(17) 0.0284(16) 0.053(2) 0.0154(15) 0.0246(16) 0.0120(13)
C01Q 0.0323(18) 0.038(2) 0.051(2) 0.0162(17) 0.0151(17) 0.0088(15)
C01R 0.0351(18) 0.046(2) 0.048(2) 0.0183(17) 0.0225(16) 0.0225(16)
C01S 0.0330(17) 0.045(2) 0.0291(17) 0.0060(15) 0.0157(14) 0.0137(15)
C01T 0.0401(19) 0.0334(18) 0.047(2) 0.0162(16) 0.0250(17) 0.0130(15)
C01U 0.050(2) 0.054(2) 0.0230(16) 0.0138(15) 0.0189(15) 0.0325(18)
C01V 0.057(2) 0.0310(17) 0.0281(16) 0.0138(14) 0.0231(16) 0.0195(16)
C01W 0.0407(18) 0.0342(18) 0.0360(18) 0.0104(14) 0.0168(15) 0.0198(15)
C01X 0.076(3) 0.0370(19) 0.0313(18) 0.0181(15) 0.0304(19) 0.0293(19)
C01Y 0.0325(17) 0.045(2) 0.0384(19) 0.0154(16) 0.0192(15) 0.0133(15)
C01Z 0.0394(18) 0.0351(18) 0.0395(19) 0.0090(15) 0.0202(16) 0.0201(15)
C020 0.0422(18) 0.0357(18) 0.0276(16) 0.0083(14) 0.0151(14) 0.0227(15)
C021 0.0332(16) 0.0407(18) 0.0265(15) 0.0128(14) 0.0170(13) 0.0132(14)
C022 0.046(2) 0.0341(18) 0.046(2) 0.0142(16) 0.0274(18) 0.0168(16)
C023 0.061(2) 0.0323(18) 0.0301(17) 0.0152(14) 0.0229(17) 0.0118(17)
C024 0.050(2) 0.050(2) 0.0354(19) 0.0165(17) 0.0240(17) 0.0145(18)
C025 0.068(3) 0.044(2) 0.0374(18) 0.0260(16) 0.0369(19) 0.0356(19)
C026 0.0325(16) 0.0339(17) 0.0337(17) 0.0115(14) 0.0149(14) 0.0158(14)
C027 0.054(2) 0.043(2) 0.0312(18) 0.0185(16) 0.0153(17) 0.0202(18)
C028 0.052(2) 0.0271(16) 0.0350(18) 0.0137(14) 0.0216(16) 0.0132(15)
C029 0.052(2) 0.0335(18) 0.041(2) 0.0146(16) 0.0216(18) 0.0161(17)
C02A 0.052(2) 0.0300(17) 0.0369(18) 0.0148(15) 0.0200(17) 0.0160(16)
C02B 0.047(2) 0.041(2) 0.057(2) 0.0191(18) 0.035(2) 0.0136(17)
C02C 0.049(2) 0.065(3) 0.053(2) 0.031(2) 0.029(2) 0.038(2)
C02D 0.048(2) 0.0381(19) 0.049(2) 0.0174(16) 0.0323(18) 0.0236(16)
C02E 0.043(2) 0.047(2) 0.051(2) 0.0194(18) 0.0274(18) 0.0285(18)
C02F 0.060(3) 0.050(2) 0.045(2) 0.0225(19) 0.030(2) 0.025(2)
C02G 0.0373(18) 0.044(2) 0.0402(19) 0.0160(16) 0.0235(16) 0.0111(15)
C02H 0.085(3) 0.048(2) 0.0310(19) 0.0192(17) 0.031(2) 0.032(2)
C02I 0.0394(19) 0.045(2) 0.054(2) 0.0198(18) 0.0272(18) 0.0206(17)
C02J 0.047(2) 0.047(2) 0.049(2) 0.0056(18) 0.0256(19) 0.0111(18)
C02K 0.079(3) 0.051(2) 0.042(2) 0.0225(19) 0.033(2) 0.047(2)
C02L 0.058(2) 0.043(2) 0.0298(18) 0.0073(16) 0.0189(17) 0.0193(19)
C02M 0.057(3) 0.045(2) 0.060(3) 0.007(2) 0.024(2) 0.024(2)
C02N 0.051(2) 0.043(2) 0.075(3) 0.023(2) 0.039(2) 0.0194(19)
C02O 0.055(2) 0.043(2) 0.068(3) 0.028(2) 0.039(2) 0.0151(19)
C02P 0.069(3) 0.071(3) 0.057(3) 0.023(2) 0.043(2) 0.037(3)
C02Q 0.062(3) 0.071(3) 0.093(4) 0.056(3) 0.052(3) 0.045(3)
C02R 0.096(4) 0.045(2) 0.040(2) 0.0220(18) 0.038(2) 0.045(2)
C02S 0.048(2) 0.064(3) 0.057(3) 0.006(2) 0.033(2) 0.020(2)
C02U 0.103(4) 0.036(2) 0.051(3) 0.015(2) 0.041(3) 0.006(2)
C02V 0.084(4) 0.068(3) 0.080(3) 0.038(3) 0.058(3) 0.050(3)
C02W 0.060(3) 0.061(3) 0.067(3) 0.007(3) 0.028(3) 0.018(2)
C02X 0.054(3) 0.035(2) 0.095(4) 0.022(2) 0.040(3) 0.0176(19)
C02Y 0.069(3) 0.056(3) 0.123(5) 0.057(3) 0.063(4) 0.030(3)
C030 0.053(3) 0.050(3) 0.100(4) 0.031(3) 0.037(3) 0.025(2)
C032 0.095(4) 0.118(5) 0.098(5) 0.079(4) 0.071(4) 0.057(4)
C034 0.120(6) 0.121(6) 0.091(4) 0.060(4) 0.083(4) 0.083(5)
C1_2 0.059(3) 0.054(3) 0.056(3) 0.014(3) 0.035(3) 0.028(2)
C2_2 0.056(3) 0.052(3) 0.052(3) 0.015(2) 0.035(2) 0.024(2)
C3_2 0.053(3) 0.052(3) 0.050(3) 0.018(2) 0.033(2) 0.026(2)
C4_2 0.054(3) 0.053(3) 0.052(2) 0.015(2) 0.031(2) 0.030(2)
C5_2 0.055(3) 0.055(3) 0.052(3) 0.014(2) 0.028(3) 0.030(2)
C6_2 0.057(3) 0.055(3) 0.055(3) 0.013(3) 0.030(3) 0.028(2)
C7_2 0.109(8) 0.089(7) 0.105(8) 0.025(6) 0.030(7) 0.000(6)
C1_21 0.053(2) 0.051(2) 0.051(2) 0.0175(19) 0.037(2) 0.0224(19)
C2_21 0.057(3) 0.055(3) 0.051(2) 0.019(2) 0.032(2) 0.023(2)
C3_21 0.062(3) 0.053(3) 0.052(2) 0.019(2) 0.033(2) 0.025(2)
C4_21 0.056(3) 0.056(3) 0.056(2) 0.014(2) 0.030(2) 0.027(2)
C5_21 0.055(2) 0.055(2) 0.052(2) 0.013(2) 0.027(2) 0.030(2)
C6_21 0.058(2) 0.056(2) 0.052(2) 0.014(2) 0.033(2) 0.0303(19)
C7_21 0.067(4) 0.059(4) 0.080(4) 0.016(3) 0.047(3) 0.013(3)
C1_1 0.066(3) 0.068(3) 0.057(3) 0.009(3) 0.032(3) 0.042(3)
C3_1 0.066(3) 0.066(3) 0.052(3) 0.014(3) 0.035(2) 0.040(3)
C2_1 0.065(3) 0.069(3) 0.056(3) 0.014(2) 0.037(2) 0.038(3)
C4_1 0.065(3) 0.066(3) 0.053(2) 0.018(2) 0.039(2) 0.037(2)
C5_1 0.070(3) 0.070(3) 0.062(3) 0.012(3) 0.032(3) 0.038(3)
C6_1 0.067(3) 0.069(4) 0.061(3) 0.013(3) 0.030(3) 0.038(3)
C7_1 0.106(8) 0.105(8) 0.099(8) 0.028(6) 0.024(7) 0.009(7)
C1_11 0.062(2) 0.068(3) 0.063(2) 0.007(2) 0.0389(19) 0.034(2)
C3_11 0.062(2) 0.071(3) 0.056(2) 0.008(2) 0.037(2) 0.036(2)
C2_11 0.058(2) 0.069(3) 0.050(2) 0.013(2) 0.031(2) 0.037(2)
C4_11 0.068(3) 0.073(3) 0.058(3) 0.016(2) 0.037(2) 0.040(2)
C5_11 0.080(3) 0.074(3) 0.061(3) 0.014(3) 0.020(2) 0.047(3)
C6_11 0.072(3) 0.075(3) 0.055(3) 0.013(2) 0.025(2) 0.046(2)
C7_11 0.077(4) 0.081(5) 0.093(5) 0.018(4) 0.035(4) 0.023(4)

loop_
_atom_type_symbol
_atom_type_description
_atom_type_scat_dispersion_real
_atom_type_scat_dispersion_imag
_atom_type_scat_source
C C 0.0181 0.0091 'International Tables Vol C Tables 4.2.6.8 and 6.1.1.4'
H H 0.0000 0.0000 'International Tables Vol C Tables 4.2.6.8 and 6.1.1.4'
N N 0.0311 0.0180 'International Tables Vol C Tables 4.2.6.8 and 6.1.1.4'
F F 0.0727 0.0534 'International Tables Vol C Tables 4.2.6.8 and 6.1.1.4'
Ni Ni -3.0029 0.5091 'International Tables Vol C Tables 4.2.6.8 and 6.1.1.4'
I I -0.3257 6.8362 'International Tables Vol C Tables 4.2.6.8 and 6.1.1.4'

loop_
_geom_angle_atom_site_label_1
_geom_angle_atom_site_label_2
_geom_angle_atom_site_label_3
_geom_angle
_geom_angle_site_symmetry_1
_geom_angle_site_symmetry_3
_geom_angle_publ_flag
F008 Ni05 C015 179.24(12) . . ?
F008 Ni05 C016 88.95(11) . . ?
C015 Ni05 C016 91.77(14) . . ?
F008 Ni05 C011 88.31(11) . . ?
C015 Ni05 C011 90.96(14) . . ?
C016 Ni05 C011 176.48(14) . . ?
F007 Ni06 C01B 176.34(12) . . ?
F007 Ni06 C014 88.53(12) . . ?
C01B Ni06 C014 91.36(14) . . ?
F007 Ni06 C010 88.94(11) . . ?
C01B Ni06 C010 91.25(14) . . ?
C014 Ni06 C010 177.11(15) . . ?
C010 N00R C01L 110.7(3) . . ?
C010 N00R C01P 125.1(3) . . ?
C01L N00R C01P 124.1(3) . . ?
C011 N00S C01Z 110.6(3) . . ?
C011 N00S C01D 124.5(3) . . ?
C01Z N00S C01D 124.8(3) . . ?
C010 N00T C01N 111.3(3) . . ?
C010 N00T C01J 124.8(3) . . ?
C01N N00T C01J 123.9(3) . . ?
C016 N00U C01M 110.9(3) . . ?
C016 N00U C01H 124.3(3) . . ?
C01M N00U C01H 124.7(3) . . ?
C011 N00V C01W 111.0(3) . . ?
C011 N00V C01K 124.9(3) . . ?
C01W N00V C01K 124.1(3) . . ?
C014 N00W C02R 110.5(3) . . ?
C014 N00W C023 123.8(3) . . ?
C02R N00W C023 125.5(3) . . ?
C014 N00X C02K 110.5(3) . . ?
C014 N00X C02D 124.8(3) . . ?
C02K N00X C02D 124.7(3) . . ?
C016 N00Y C02I 111.2(3) . . ?
C016 N00Y C01T 124.2(3) . . ?
C02I N00Y C01T 124.5(3) . . ?
C01E C00Z C017 117.7(3) . . ?
C01E C00Z I001 121.3(2) . . ?
C017 C00Z I001 120.8(2) . . ?
N00T C010 N00R 104.5(3) . . ?
N00T C010 Ni06 128.5(3) . . ?
N00R C010 Ni06 126.7(2) . . ?
N00V C011 N00S 104.8(3) . . ?
N00V C011 Ni05 128.1(2) . . ?
N00S C011 Ni05 127.0(2) . . ?
C028 C012 C01F 117.8(3) . . ?
C028 C012 I003 121.1(3) . . ?
C01F C012 I003 121.0(3) . . ?
C026 C013 C01I 117.2(3) . . ?
C026 C013 I002 121.7(3) . . ?
C01I C013 I002 121.0(3) . . ?
N00W C014 N00X 104.8(3) . . ?
N00W C014 Ni06 126.1(3) . . ?
N00X C014 Ni06 128.7(3) . . ?
C01V C015 C01A 113.5(3) . . ?
C01V C015 Ni05 123.1(3) . . ?
C01A C015 Ni05 123.3(3) . . ?
N00U C016 N00Y 104.3(3) . . ?
N00U C016 Ni05 130.3(3) . . ?
N00Y C016 Ni05 125.3(2) . . ?
F00C C017 C00Z 120.8(3) . . ?
F00C C017 C01E 118.3(3) . 2_777 ?
C00Z C017 C01E 120.8(3) . 2_777 ?
F00I C018 C01G 120.6(3) . . ?
F00I C018 C019 118.5(3) . 2_554 ?
C01G C018 C019 120.9(3) . 2_554 ?
F00F C019 C01G 120.7(3) . . ?
F00F C019 C018 117.8(3) . 2_554 ?
C01G C019 C018 121.6(3) . 2_554 ?
F009 C01A C020 115.7(3) . . ?
F009 C01A C015 119.9(3) . . ?
C020 C01A C015 124.4(3) . . ?
C01O C01B C021 113.4(3) . . ?
C01O C01B Ni06 124.2(3) . . ?
C021 C01B Ni06 122.3(2) . . ?
F00J C01C C01X 120.8(4) . . ?
F00J C01C C020 119.9(4) . . ?
C01X C01C C020 119.2(3) . . ?
N00S C01D C022 110.9(3) . . ?
N00S C01D C024 110.0(3) . . ?
C022 C01D C024 112.1(3) . . ?
N00S C01D H01D 107.9 . . ?
C022 C01D H01D 107.9 . . ?
C024 C01D H01D 107.9 . . ?
F00A C01E C00Z 120.6(3) . . ?
F00A C01E C017 117.9(3) . 2_777 ?
C00Z C01E C017 121.4(3) . 2_777 ?
F00L C01F C012 120.4(3) . . ?
F00L C01F C028 118.7(3) . 2_767 ?
C012 C01F C028 121.0(4) . 2_767 ?
C019 C01G C018 117.5(3) . . ?
C019 C01G I004 120.4(3) . . ?
C018 C01G I004 121.9(3) . . ?
N00U C01H C02L 110.4(3) . . ?
N00U C01H C02A 110.5(3) . . ?
C02L C01H C02A 111.8(3) . . ?
N00U C01H H01H 108.0 . . ?
C02L C01H H01H 108.0 . . ?
C02A C01H H01H 108.0 . . ?
F00B C01I C013 120.3(3) . . ?
F00B C01I C026 118.4(3) . 2_654 ?
C013 C01I C026 121.3(3) . 2_654 ?
N00T C01J C01Y 110.3(3) . . ?
N00T C01J C02G 110.7(3) . . ?
C01Y C01J C02G 112.5(3) . . ?
N00T C01J H01J 107.7 . . ?
C01Y C01J H01J 107.7 . . ?
C02G C01J H01J 107.7 . . ?
N00V C01K C029 110.9(3) . . ?
N00V C01K C027 109.6(3) . . ?
C029 C01K C027 112.5(3) . . ?
N00V C01K H01K 107.9 . . ?
C029 C01K H01K 107.9 . . ?
C027 C01K H01K 107.9 . . ?
C01N C01L N00R 106.6(3) . . ?
C01N C01L H01L 126.7 . . ?
N00R C01L H01L 126.7 . . ?
C02I C01M N00U 106.7(3) . . ?
C02I C01M H01M 126.6 . . ?
N00U C01M H01M 126.6 . . ?
C01L C01N N00T 106.9(3) . . ?
C01L C01N H01N 126.6 . . ?
N00T C01N H01N 126.6 . . ?
F00K C01O C025 116.8(3) . . ?
F00K C01O C01B 119.9(3) . . ?
C025 C01O C01B 123.3(4) . . ?
N00R C01P C01Q 109.7(3) . . ?
N00R C01P C02B 110.7(3) . . ?
C01Q C01P C02B 112.1(3) . . ?
N00R C01P H01P 108.1 . . ?
C01Q C01P H01P 108.1 . . ?
C02B C01P H01P 108.1 . . ?
C01P C01Q H01A 109.5 . . ?
C01P C01Q H01B 109.5 . . ?
H01A C01Q H01B 109.5 . . ?
C01P C01Q H01C 109.5 . . ?
H01A C01Q H01C 109.5 . . ?
H01B C01Q H01C 109.5 . . ?
C02E C01R C02C 120.7(4) . . ?
C02E C01R H01R 119.6 . . ?
C02C C01R H01R 119.6 . . ?
F00N C01S C01U 119.4(3) . . ?
F00N C01S C021 121.3(3) . . ?
C01U C01S C021 119.3(4) . . ?
N00Y C01T C02J 109.8(3) . . ?
N00Y C01T C02O 110.6(3) . . ?
C02J C01T C02O 112.0(4) . . ?
N00Y C01T H01T 108.1 . . ?
C02J C01T H01T 108.1 . . ?
C02O C01T H01T 108.1 . . ?
F00M C01U C025 120.5(4) . . ?
F00M C01U C01S 120.8(4) . . ?
C025 C01U C01S 118.8(3) . . ?
F00G C01V C015 119.8(3) . . ?
F00G C01V C01X 115.7(3) . . ?
C015 C01V C01X 124.5(4) . . ?
C01Z C01W N00V 106.8(3) . . ?
C01Z C01W H01W 126.6 . . ?
N00V C01W H01W 126.6 . . ?
F00P C01X C01C 119.7(3) . . ?
F00P C01X C01V 121.3(4) . . ?
C01C C01X C01V 118.9(4) . . ?
C01J C01Y H01E 109.5 . . ?
C01J C01Y H01F 109.5 . . ?
H01E C01Y H01F 109.5 . . ?
C01J C01Y H01G 109.5 . . ?
H01E C01Y H01G 109.5 . . ?
H01F C01Y H01G 109.5 . . ?
C01W C01Z N00S 106.8(3) . . ?
C01W C01Z H01Z 126.6 . . ?
N00S C01Z H01Z 126.6 . . ?
F00E C020 C01C 119.1(3) . . ?
F00E C020 C01A 121.6(3) . . ?
C01C C020 C01A 119.3(4) . . ?
F00H C021 C01S 116.0(3) . . ?
F00H C021 C01B 119.5(3) . . ?
C01S C021 C01B 124.5(3) . . ?
C01D C022 H02A 109.5 . . ?
C01D C022 H02B 109.5 . . ?
H02A C022 H02B 109.5 . . ?
C01D C022 H02C 109.5 . . ?
H02A C022 H02C 109.5 . . ?
H02B C022 H02C 109.5 . . ?
N00W C023 C02U 110.7(4) . . ?
N00W C023 C02H 109.9(4) . . ?
C02U C023 C02H 112.0(3) . . ?
N00W C023 H023 108.0 . . ?
C02U C023 H023 108.0 . . ?
C02H C023 H023 108.0 . . ?
C01D C024 H02D 109.5 . . ?
C01D C024 H02E 109.5 . . ?
H02D C024 H02E 109.5 . . ?
C01D C024 H02F 109.5 . . ?
H02D C024 H02F 109.5 . . ?
H02E C024 H02F 109.5 . . ?
C01U C025 F00Q 118.5(3) . . ?
C01U C025 C01O 120.5(3) . . ?
F00Q C025 C01O 120.9(4) . . ?
F00D C026 C013 120.9(3) . . ?
F00D C026 C01I 117.6(3) . 2_654 ?
C013 C026 C01I 121.5(3) . 2_654 ?
C01K C027 H02G 109.5 . . ?
C01K C027 H02H 109.5 . . ?
H02G C027 H02H 109.5 . . ?
C01K C027 H02I 109.5 . . ?
H02G C027 H02I 109.5 . . ?
H02H C027 H02I 109.5 . . ?
F00O C028 C012 120.6(3) . . ?
F00O C028 C01F 118.2(4) . 2_767 ?
C012 C028 C01F 121.2(4) . 2_767 ?
C01K C029 H02J 109.5 . . ?
C01K C029 H02K 109.5 . . ?
H02J C029 H02K 109.5 . . ?
C01K C029 H02L 109.5 . . ?
H02J C029 H02L 109.5 . . ?
H02K C029 H02L 109.5 . . ?
C01H C02A H02M 109.5 . . ?
C01H C02A H02N 109.5 . . ?
H02M C02A H02N 109.5 . . ?
C01H C02A H02O 109.5 . . ?
H02M C02A H02O 109.5 . . ?
H02N C02A H02O 109.5 . . ?
C01P C02B H02P 109.5 . . ?
C01P C02B H02Q 109.5 . . ?
H02P C02B H02Q 109.5 . . ?
C01P C02B H02R 109.5 . . ?
H02P C02B H02R 109.5 . . ?
H02Q C02B H02R 109.5 . . ?
C02Q C02C C01R 119.6(5) . . ?
C02Q C02C H02S 120.2 . . ?
C01R C02C H02S 120.2 . . ?
N00X C02D C02S 111.0(4) . . ?
N00X C02D C02F 110.1(3) . . ?
C02S C02D C02F 112.4(3) . . ?
N00X C02D H02T 107.7 . . ?
C02S C02D H02T 107.7 . . ?
C02F C02D H02T 107.7 . . ?
C01R C02E C02M 118.7(4) . . ?
C01R C02E C02P 120.9(4) . . ?
C02M C02E C02P 120.4(4) . . ?
C02D C02F H02U 109.5 . . ?
C02D C02F H02V 109.5 . . ?
H02U C02F H02V 109.5 . . ?
C02D C02F H02W 109.5 . . ?
H02U C02F H02W 109.5 . . ?
H02V C02F H02W 109.5 . . ?
C01J C02G H02X 109.5 . . ?
C01J C02G H02Y 109.5 . . ?
H02X C02G H02Y 109.5 . . ?
C01J C02G H02Z 109.5 . . ?
H02X C02G H02Z 109.5 . . ?
H02Y C02G H02Z 109.5 . . ?
C023 C02H H010 109.5 . . ?
C023 C02H H011 109.5 . . ?
H010 C02H H011 109.5 . . ?
C023 C02H H012 109.5 . . ?
H010 C02H H012 109.5 . . ?
H011 C02H H012 109.5 . . ?
C01M C02I N00Y 106.9(3) . . ?
C01M C02I H013 126.6 . . ?
N00Y C02I H013 126.6 . . ?
C01T C02J H014 109.5 . . ?
C01T C02J H015 109.5 . . ?
H014 C02J H015 109.5 . . ?
C01T C02J H016 109.5 . . ?
H014 C02J H016 109.5 . . ?
H015 C02J H016 109.5 . . ?
C02R C02K N00X 106.8(4) . . ?
C02R C02K H017 126.6 . . ?
N00X C02K H017 126.6 . . ?
C01H C02L H018 109.5 . . ?
C01H C02L H019 109.5 . . ?
H018 C02L H019 109.5 . . ?
C01H C02L H01I 109.5 . . ?
H018 C02L H01I 109.5 . . ?
H019 C02L H01I 109.5 . . ?
C02E C02M C030 120.9(5) . . ?
C02E C02M H01O 119.6 . . ?
C030 C02M H01O 119.6 . . ?
C02X C02N C02V 118.8(5) . . ?
C02X C02N C02W 121.3(5) . . ?
C02V C02N C02W 119.9(5) . . ?
C01T C02O H01Q 109.5 . . ?
C01T C02O H01S 109.5 . . ?
H01Q C02O H01S 109.5 . . ?
C01T C02O H01U 109.5 . . ?
H01Q C02O H01U 109.5 . . ?
H01S C02O H01U 109.5 . . ?
C02E C02P H01V 109.5 . . ?
C02E C02P H01X 109.5 . . ?
H01V C02P H01X 109.5 . . ?
C02E C02P H01Y 109.5 . . ?
H01V C02P H01Y 109.5 . . ?
H01X C02P H01Y 109.5 . . ?
C02C C02Q C030 120.3(5) . . ?
C02C C02Q H020 119.9 . . ?
C030 C02Q H020 119.9 . . ?
C02K C02R N00W 107.4(4) . . ?
C02K C02R H021 126.3 . . ?
N00W C02R H021 126.3 . . ?
C02D C02S H022 109.5 . . ?
C02D C02S H024 109.5 . . ?
H022 C02S H024 109.5 . . ?
C02D C02S H025 109.5 . . ?
H022 C02S H025 109.5 . . ?
H024 C02S H025 109.5 . . ?
C023 C02U H027 109.5 . . ?
C023 C02U H028 109.5 . . ?
H027 C02U H028 109.5 . . ?
C023 C02U H029 109.5 . . ?
H027 C02U H029 109.5 . . ?
H028 C02U H029 109.5 . . ?
C034 C02V C02N 120.3(5) . . ?
C034 C02V H030 119.9 . . ?
C02N C02V H030 119.9 . . ?
C02N C02W H031 109.5 . . ?
C02N C02W H032 109.5 . . ?
H031 C02W H032 109.5 . . ?
C02N C02W H033 109.5 . . ?
H031 C02W H033 109.5 . . ?
H032 C02W H033 109.5 . . ?
C02N C02X C02Y 121.0(5) . . ?
C02N C02X H034 119.5 . . ?
C02Y C02X H034 119.5 . . ?
C032 C02Y C02X 120.7(5) . . ?
C032 C02Y H035 119.7 . . ?
C02X C02Y H035 119.7 . . ?
C02Q C030 C02M 119.7(5) . . ?
C02Q C030 H03A 120.1 . . ?
C02M C030 H03A 120.1 . . ?
C02Y C032 C034 118.7(6) . . ?
C02Y C032 H03C 120.6 . . ?
C034 C032 H03C 120.6 . . ?
C02V C034 C032 120.6(6) . . ?
C02V C034 H03F 119.7 . . ?
C032 C034 H03F 119.7 . . ?
C2_2 C1_2 C6_2 120.0 . . ?
C2_2 C1_2 C7_2 120.0 . . ?
C6_2 C1_2 C7_2 120.0 . . ?
C3_2 C2_2 C1_2 120.0 . . ?
C3_2 C2_2 H2_2 120.0 . . ?
C1_2 C2_2 H2_2 120.0 . . ?
C2_2 C3_2 C4_2 120.0 . . ?
C2_2 C3_2 H3_2 120.0 . . ?
C4_2 C3_2 H3_2 120.0 . . ?
C5_2 C4_2 C3_2 120.0 . . ?
C5_2 C4_2 H4_2 120.0 . . ?
C3_2 C4_2 H4_2 120.0 . . ?
C4_2 C5_2 C6_2 120.0 . . ?
C4_2 C5_2 H5_2 120.0 . . ?
C6_2 C5_2 H5_2 120.0 . . ?
C5_2 C6_2 C1_2 120.0 . . ?
C5_2 C6_2 H6_2 120.0 . . ?
C1_2 C6_2 H6_2 120.0 . . ?
C1_2 C7_2 H7A_2 109.5 . . ?
C1_2 C7_2 H7B_2 109.5 . . ?
H7A_2 C7_2 H7B_2 109.5 . . ?
C1_2 C7_2 H7C_2 109.5 . . ?
H7A_2 C7_2 H7C_2 109.5 . . ?
H7B_2 C7_2 H7C_2 109.5 . . ?
C2_21 C1_21 C6_21 120.0 . . ?
C2_21 C1_21 C7_21 120.0 . . ?
C6_21 C1_21 C7_21 120.0 . . ?
C1_21 C2_21 C3_21 120.0 . . ?
C1_21 C2_21 H2_21 120.0 . . ?
C3_21 C2_21 H2_21 120.0 . . ?
C4_21 C3_21 C2_21 120.0 . . ?
C4_21 C3_21 H3_21 120.0 . . ?
C2_21 C3_21 H3_21 120.0 . . ?
C3_21 C4_21 C5_21 120.0 . . ?
C3_21 C4_21 H4_21 120.0 . . ?
C5_21 C4_21 H4_21 120.0 . . ?
C4_21 C5_21 C6_21 120.0 . . ?
C4_21 C5_21 H5_21 120.0 . . ?
C6_21 C5_21 H5_21 120.0 . . ?
C1_21 C6_21 C5_21 120.0 . . ?
C1_21 C6_21 H6_21 120.0 . . ?
C5_21 C6_21 H6_21 120.0 . . ?
C1_21 C7_21 H7A_21 109.5 . . ?
C1_21 C7_21 H7B_21 109.5 . . ?
H7A_21 C7_21 H7B_21 109.5 . . ?
C1_21 C7_21 H7C_21 109.5 . . ?
H7A_21 C7_21 H7C_21 109.5 . . ?
H7B_21 C7_21 H7C_21 109.5 . . ?
C6_1 C1_1 C3_1 120.0 . . ?
C6_1 C1_1 C7_1 120.0 . . ?
C3_1 C1_1 C7_1 120.0 . . ?
C2_1 C3_1 C1_1 120.0 . . ?
C2_1 C3_1 H3_1 120.0 . . ?
C1_1 C3_1 H3_1 120.0 . . ?
C3_1 C2_1 C4_1 120.0 . . ?
C3_1 C2_1 H2_1 120.0 . . ?
C4_1 C2_1 H2_1 120.0 . . ?
C5_1 C4_1 C2_1 120.0 . . ?
C5_1 C4_1 H4_1 120.0 . . ?
C2_1 C4_1 H4_1 120.0 . . ?
C4_1 C5_1 C6_1 120.0 . . ?
C4_1 C5_1 H5_1 120.0 . . ?
C6_1 C5_1 H5_1 120.0 . . ?
C1_1 C6_1 C5_1 120.0 . . ?
C1_1 C6_1 H6_1 120.0 . . ?
C5_1 C6_1 H6_1 120.0 . . ?
C1_1 C7_1 H7A_1 109.5 . . ?
C1_1 C7_1 H7B_1 109.5 . . ?
H7A_1 C7_1 H7B_1 109.5 . . ?
C1_1 C7_1 H7C_1 109.5 . . ?
H7A_1 C7_1 H7C_1 109.5 . . ?
H7B_1 C7_1 H7C_1 109.5 . . ?
C6_11 C1_11 C3_11 120.0 . . ?
C6_11 C1_11 C7_11 120.0 . . ?
C3_11 C1_11 C7_11 120.0 . . ?
C2_11 C3_11 C1_11 120.0 . . ?
C2_11 C3_11 H3_11 120.0 . . ?
C1_11 C3_11 H3_11 120.0 . . ?
C4_11 C2_11 C3_11 120.0 . . ?
C4_11 C2_11 H2_11 120.0 . . ?
C3_11 C2_11 H2_11 120.0 . . ?
C5_11 C4_11 C2_11 120.0 . . ?
C5_11 C4_11 H4_11 120.0 . . ?
C2_11 C4_11 H4_11 120.0 . . ?
C4_11 C5_11 C6_11 120.0 . . ?
C4_11 C5_11 H5_11 120.0 . . ?
C6_11 C5_11 H5_11 120.0 . . ?
C1_11 C6_11 C5_11 120.0 . . ?
C1_11 C6_11 H6_11 120.0 . . ?
C5_11 C6_11 H6_11 120.0 . . ?
C1_11 C7_11 H7A_11 109.5 . . ?
C1_11 C7_11 H7B_11 109.5 . . ?
H7A_11 C7_11 H7B_11 109.5 . . ?
C1_11 C7_11 H7C_11 109.5 . . ?
H7A_11 C7_11 H7C_11 109.5 . . ?
H7B_11 C7_11 H7C_11 109.5 . . ?

loop_
_geom_bond_atom_site_label_1
_geom_bond_atom_site_label_2
_geom_bond_distance
_geom_bond_site_symmetry_2
_geom_bond_publ_flag
I001 C00Z 2.099(3) . ?
I002 C013 2.100(3) . ?
I003 C012 2.098(3) . ?
I004 C01G 2.090(3) . ?
Ni05 F008 1.8682(19) . ?
Ni05 C015 1.893(3) . ?
Ni05 C016 1.915(3) . ?
Ni05 C011 1.920(3) . ?
Ni06 F007 1.875(2) . ?
Ni06 C01B 1.886(3) . ?
Ni06 C014 1.911(3) . ?
Ni06 C010 1.916(3) . ?
F009 C01A 1.359(4) . ?
F00A C01E 1.351(4) . ?
F00B C01I 1.345(4) . ?
F00C C017 1.344(4) . ?
F00D C026 1.350(4) . ?
F00E C020 1.345(5) . ?
F00F C019 1.348(4) . ?
F00G C01V 1.351(5) . ?
F00H C021 1.363(4) . ?
F00I C018 1.340(4) . ?
F00J C01C 1.347(4) . ?
F00K C01O 1.353(4) . ?
F00L C01F 1.345(5) . ?
F00M C01U 1.353(4) . ?
F00N C01S 1.347(5) . ?
F00O C028 1.340(5) . ?
F00P C01X 1.336(5) . ?
F00Q C025 1.368(4) . ?
N00R C010 1.362(4) . ?
N00R C01L 1.389(4) . ?
N00R C01P 1.468(4) . ?
N00S C011 1.359(4) . ?
N00S C01Z 1.389(4) . ?
N00S C01D 1.470(5) . ?
N00T C010 1.349(4) . ?
N00T C01N 1.380(5) . ?
N00T C01J 1.470(4) . ?
N00U C016 1.352(4) . ?
N00U C01M 1.389(5) . ?
N00U C01H 1.471(5) . ?
N00V C011 1.357(4) . ?
N00V C01W 1.383(5) . ?
N00V C01K 1.472(5) . ?
N00W C014 1.346(5) . ?
N00W C02R 1.385(5) . ?
N00W C023 1.469(5) . ?
N00X C014 1.350(5) . ?
N00X C02K 1.390(5) . ?
N00X C02D 1.468(5) . ?
N00Y C016 1.354(5) . ?
N00Y C02I 1.381(5) . ?
N00Y C01T 1.474(5) . ?
C00Z C01E 1.372(5) . ?
C00Z C017 1.381(5) . ?
C012 C028 1.376(6) . ?
C012 C01F 1.376(5) . ?
C013 C026 1.369(5) . ?
C013 C01I 1.382(5) . ?
C015 C01V 1.385(5) . ?
C015 C01A 1.388(5) . ?
C017 C01E 1.383(5) 2_777 ?
C018 C01G 1.382(5) . ?
C018 C019 1.387(5) 2_554 ?
C019 C01G 1.372(5) . ?
C01A C020 1.382(5) . ?
C01B C01O 1.386(5) . ?
C01B C021 1.391(5) . ?
C01C C01X 1.376(6) . ?
C01C C020 1.380(6) . ?
C01D C022 1.519(5) . ?
C01D C024 1.524(5) . ?
C01D H01D 1.0000 . ?
C01F C028 1.384(5) 2_767 ?
C01H C02L 1.516(5) . ?
C01H C02A 1.523(5) . ?
C01H H01H 1.0000 . ?
C01I C026 1.389(5) 2_654 ?
C01J C01Y 1.520(5) . ?
C01J C02G 1.521(5) . ?
C01J H01J 1.0000 . ?
C01K C029 1.512(5) . ?
C01K C027 1.519(5) . ?
C01K H01K 1.0000 . ?
C01L C01N 1.347(5) . ?
C01L H01L 0.9500 . ?
C01M C02I 1.336(6) . ?
C01M H01M 0.9500 . ?
C01N H01N 0.9500 . ?
C01O C025 1.377(5) . ?
C01P C01Q 1.523(6) . ?
C01P C02B 1.525(6) . ?
C01P H01P 1.0000 . ?
C01Q H01A 0.9800 . ?
C01Q H01B 0.9800 . ?
C01Q H01C 0.9800 . ?
C01R C02E 1.383(6) . ?
C01R C02C 1.393(6) . ?
C01R H01R 0.9500 . ?
C01S C01U 1.369(6) . ?
C01S C021 1.373(5) . ?
C01T C02J 1.523(6) . ?
C01T C02O 1.529(6) . ?
C01T H01T 1.0000 . ?
C01U C025 1.366(6) . ?
C01V C01X 1.392(5) . ?
C01W C01Z 1.352(6) . ?
C01W H01W 0.9500 . ?
C01Y H01E 0.9800 . ?
C01Y H01F 0.9800 . ?
C01Y H01G 0.9800 . ?
C01Z H01Z 0.9500 . ?
C022 H02A 0.9800 . ?
C022 H02B 0.9800 . ?
C022 H02C 0.9800 . ?
C023 C02U 1.519(6) . ?
C023 C02H 1.525(5) . ?
C023 H023 1.0000 . ?
C024 H02D 0.9800 . ?
C024 H02E 0.9800 . ?
C024 H02F 0.9800 . ?
C027 H02G 0.9800 . ?
C027 H02H 0.9800 . ?
C027 H02I 0.9800 . ?
C029 H02J 0.9800 . ?
C029 H02K 0.9800 . ?
C029 H02L 0.9800 . ?
C02A H02M 0.9800 . ?
C02A H02N 0.9800 . ?
C02A H02O 0.9800 . ?
C02B H02P 0.9800 . ?
C02B H02Q 0.9800 . ?
C02B H02R 0.9800 . ?
C02C C02Q 1.377(7) . ?
C02C H02S 0.9500 . ?
C02D C02S 1.511(6) . ?
C02D C02F 1.522(6) . ?
C02D H02T 1.0000 . ?
C02E C02M 1.384(7) . ?
C02E C02P 1.506(6) . ?
C02F H02U 0.9800 . ?
C02F H02V 0.9800 . ?
C02F H02W 0.9800 . ?
C02G H02X 0.9800 . ?
C02G H02Y 0.9800 . ?
C02G H02Z 0.9800 . ?
C02H H010 0.9800 . ?
C02H H011 0.9800 . ?
C02H H012 0.9800 . ?
C02I H013 0.9500 . ?
C02J H014 0.9800 . ?
C02J H015 0.9800 . ?
C02J H016 0.9800 . ?
C02K C02R 1.320(7) . ?
C02K H017 0.9500 . ?
C02L H018 0.9800 . ?
C02L H019 0.9800 . ?
C02L H01I 0.9800 . ?
C02M C030 1.387(8) . ?
C02M H01O 0.9500 . ?
C02N C02X 1.377(7) . ?
C02N C02V 1.382(7) . ?
C02N C02W 1.516(8) . ?
C02O H01Q 0.9800 . ?
C02O H01S 0.9800 . ?
C02O H01U 0.9800 . ?
C02P H01V 0.9800 . ?
C02P H01X 0.9800 . ?
C02P H01Y 0.9800 . ?
C02Q C030 1.377(9) . ?
C02Q H020 0.9500 . ?
C02R H021 0.9500 . ?
C02S H022 0.9800 . ?
C02S H024 0.9800 . ?
C02S H025 0.9800 . ?
C02U H027 0.9800 . ?
C02U H028 0.9800 . ?
C02U H029 0.9800 . ?
C02V C034 1.378(9) . ?
C02V H030 0.9500 . ?
C02W H031 0.9800 . ?
C02W H032 0.9800 . ?
C02W H033 0.9800 . ?
C02X C02Y 1.377(9) . ?
C02X H034 0.9500 . ?
C02Y C032 1.368(10) . ?
C02Y H035 0.9500 . ?
C030 H03A 0.9500 . ?
C032 C034 1.392(9) . ?
C032 H03C 0.9500 . ?
C034 H03F 0.9500 . ?
C1_2 C2_2 1.4000 . ?
C1_2 C6_2 1.4000 . ?
C1_2 C7_2 1.5200 . ?
C2_2 C3_2 1.4000 . ?
C2_2 H2_2 0.9500 . ?
C3_2 C4_2 1.4000 . ?
C3_2 H3_2 0.9500 . ?
C4_2 C5_2 1.4000 . ?
C4_2 H4_2 0.9500 . ?
C5_2 C6_2 1.4000 . ?
C5_2 H5_2 0.9500 . ?
C6_2 H6_2 0.9500 . ?
C7_2 H7A_2 0.9800 . ?
C7_2 H7B_2 0.9800 . ?
C7_2 H7C_2 0.9800 . ?
C1_21 C2_21 1.4000 . ?
C1_21 C6_21 1.4000 . ?
C1_21 C7_21 1.5200 . ?
C2_21 C3_21 1.4000 . ?
C2_21 H2_21 0.9500 . ?
C3_21 C4_21 1.4000 . ?
C3_21 H3_21 0.9500 . ?
C4_21 C5_21 1.4000 . ?
C4_21 H4_21 0.9500 . ?
C5_21 C6_21 1.4000 . ?
C5_21 H5_21 0.9500 . ?
C6_21 H6_21 0.9500 . ?
C7_21 H7A_21 0.9800 . ?
C7_21 H7B_21 0.9800 . ?
C7_21 H7C_21 0.9800 . ?
C1_1 C6_1 1.4000 . ?
C1_1 C3_1 1.4000 . ?
C1_1 C7_1 1.5199 . ?
C3_1 C2_1 1.4000 . ?
C3_1 H3_1 0.9500 . ?
C2_1 C4_1 1.4001 . ?
C2_1 H2_1 0.9500 . ?
C4_1 C5_1 1.4000 . ?
C4_1 H4_1 0.9500 . ?
C5_1 C6_1 1.4000 . ?
C5_1 H5_1 0.9500 . ?
C6_1 H6_1 0.9500 . ?
C7_1 H7A_1 0.9800 . ?
C7_1 H7B_1 0.9800 . ?
C7_1 H7C_1 0.9800 . ?
C1_11 C6_11 1.3999 . ?
C1_11 C3_11 1.4001 . ?
C1_11 C7_11 1.5200 . ?
C3_11 C2_11 1.4000 . ?
C3_11 H3_11 0.9500 . ?
C2_11 C4_11 1.4000 . ?
C2_11 H2_11 0.9500 . ?
C4_11 C5_11 1.4000 . ?
C4_11 H4_11 0.9500 . ?
C5_11 C6_11 1.4000 . ?
C5_11 H5_11 0.9500 . ?
C6_11 H6_11 0.9500 . ?
C7_11 H7A_11 0.9800 . ?
C7_11 H7B_11 0.9800 . ?
C7_11 H7C_11 0.9800 . ?

loop_
_geom_torsion_atom_site_label_1
_geom_torsion_atom_site_label_2
_geom_torsion_atom_site_label_3
_geom_torsion_atom_site_label_4
_geom_torsion
_geom_torsion_site_symmetry_1
_geom_torsion_site_symmetry_2
_geom_torsion_site_symmetry_3
_geom_torsion_site_symmetry_4
_geom_torsion_publ_flag
C01N N00T C010 N00R 0.6(4) . . . . ?
C01J N00T C010 N00R -178.0(3) . . . . ?
C01N N00T C010 Ni06 -174.3(3) . . . . ?
C01J N00T C010 Ni06 7.1(5) . . . . ?
C01L N00R C010 N00T -0.4(4) . . . . ?
C01P N00R C010 N00T -178.0(3) . . . . ?
C01L N00R C010 Ni06 174.6(2) . . . . ?
C01P N00R C010 Ni06 -3.0(5) . . . . ?
C01W N00V C011 N00S 0.0(4) . . . . ?
C01K N00V C011 N00S 179.9(3) . . . . ?
C01W N00V C011 Ni05 -175.6(2) . . . . ?
C01K N00V C011 Ni05 4.4(5) . . . . ?
C01Z N00S C011 N00V -0.2(4) . . . . ?
C01D N00S C011 N00V -176.9(3) . . . . ?
C01Z N00S C011 Ni05 175.5(2) . . . . ?
C01D N00S C011 Ni05 -1.3(5) . . . . ?
C02R N00W C014 N00X -0.7(4) . . . . ?
C023 N00W C014 N00X -176.6(3) . . . . ?
C02R N00W C014 Ni06 172.2(3) . . . . ?
C023 N00W C014 Ni06 -3.7(5) . . . . ?
C02K N00X C014 N00W 0.9(4) . . . . ?
C02D N00X C014 N00W -179.8(3) . . . . ?
C02K N00X C014 Ni06 -171.8(3) . . . . ?
C02D N00X C014 Ni06 7.6(5) . . . . ?
C016 Ni05 C015 C01V -69.8(3) . . . . ?
C011 Ni05 C015 C01V 108.0(3) . . . . ?
C016 Ni05 C015 C01A 112.4(3) . . . . ?
C011 Ni05 C015 C01A -69.9(3) . . . . ?
C01M N00U C016 N00Y -0.1(4) . . . . ?
C01H N00U C016 N00Y 178.7(3) . . . . ?
C01M N00U C016 Ni05 -177.5(3) . . . . ?
C01H N00U C016 Ni05 1.4(5) . . . . ?
C02I N00Y C016 N00U -0.2(4) . . . . ?
C01T N00Y C016 N00U -176.3(3) . . . . ?
C02I N00Y C016 Ni05 177.3(3) . . . . ?
C01T N00Y C016 Ni05 1.2(5) . . . . ?
C01E C00Z C017 F00C -179.6(3) . . . . ?
I001 C00Z C017 F00C -4.7(4) . . . . ?
C01E C00Z C017 C01E -0.6(5) . . . 2_777 ?
I001 C00Z C017 C01E 174.3(3) . . . 2_777 ?
C01V C015 C01A F009 178.4(3) . . . . ?
Ni05 C015 C01A F009 -3.5(4) . . . . ?
C01V C015 C01A C020 -1.7(5) . . . . ?
Ni05 C015 C01A C020 176.3(3) . . . . ?
C014 Ni06 C01B C01O 109.8(3) . . . . ?
C010 Ni06 C01B C01O -69.0(3) . . . . ?
C014 Ni06 C01B C021 -73.2(3) . . . . ?
C010 Ni06 C01B C021 108.0(3) . . . . ?
C011 N00S C01D C022 -125.3(3) . . . . ?
C01Z N00S C01D C022 58.3(4) . . . . ?
C011 N00S C01D C024 110.2(4) . . . . ?
C01Z N00S C01D C024 -66.1(4) . . . . ?
C017 C00Z C01E F00A 178.5(3) . . . . ?
I001 C00Z C01E F00A 3.6(4) . . . . ?
C017 C00Z C01E C017 0.6(6) . . . 2_777 ?
I001 C00Z C01E C017 -174.2(3) . . . 2_777 ?
C028 C012 C01F F00L 179.8(3) . . . . ?
I003 C012 C01F F00L 2.4(5) . . . . ?
C028 C012 C01F C028 0.0(6) . . . 2_767 ?
I003 C012 C01F C028 -177.3(3) . . . 2_767 ?
F00F C019 C01G C018 179.8(3) . . . . ?
C018 C019 C01G C018 -0.5(5) 2_554 . . . ?
F00F C019 C01G I004 4.4(4) . . . . ?
C018 C019 C01G I004 -176.0(3) 2_554 . . . ?
F00I C018 C01G C019 179.8(3) . . . . ?
C019 C018 C01G C019 0.5(5) 2_554 . . . ?
F00I C018 C01G I004 -4.8(4) . . . . ?
C019 C018 C01G I004 175.9(3) 2_554 . . . ?
C016 N00U C01H C02L 111.4(4) . . . . ?
C01M N00U C01H C02L -70.0(4) . . . . ?
C016 N00U C01H C02A -124.3(3) . . . . ?
C01M N00U C01H C02A 54.3(4) . . . . ?
C026 C013 C01I F00B -179.7(3) . . . . ?
I002 C013 C01I F00B -1.6(5) . . . . ?
C026 C013 C01I C026 -0.4(6) . . . 2_654 ?
I002 C013 C01I C026 177.7(3) . . . 2_654 ?
C010 N00T C01J C01Y 108.0(4) . . . . ?
C01N N00T C01J C01Y -70.4(4) . . . . ?
C010 N00T C01J C02G -126.8(3) . . . . ?
C01N N00T C01J C02G 54.8(4) . . . . ?
C011 N00V C01K C029 -123.0(4) . . . . ?
C01W N00V C01K C029 56.9(4) . . . . ?
C011 N00V C01K C027 112.2(4) . . . . ?
C01W N00V C01K C027 -67.8(4) . . . . ?
C010 N00R C01L C01N 0.0(4) . . . . ?
C01P N00R C01L C01N 177.7(3) . . . . ?
C016 N00U C01M C02I 0.4(4) . . . . ?
C01H N00U C01M C02I -178.4(3) . . . . ?
N00R C01L C01N N00T 0.3(4) . . . . ?
C010 N00T C01N C01L -0.6(4) . . . . ?
C01J N00T C01N C01L 178.0(3) . . . . ?
C021 C01B C01O F00K 179.1(3) . . . . ?
Ni06 C01B C01O F00K -3.6(5) . . . . ?
C021 C01B C01O C025 -0.6(5) . . . . ?
Ni06 C01B C01O C025 176.6(3) . . . . ?
C010 N00R C01P C01Q 114.9(4) . . . . ?
C01L N00R C01P C01Q -62.5(4) . . . . ?
C010 N00R C01P C02B -120.9(4) . . . . ?
C01L N00R C01P C02B 61.7(4) . . . . ?
C016 N00Y C01T C02J 110.4(4) . . . . ?
C02I N00Y C01T C02J -65.2(5) . . . . ?
C016 N00Y C01T C02O -125.5(4) . . . . ?
C02I N00Y C01T C02O 58.8(5) . . . . ?
F00N C01S C01U F00M 0.6(5) . . . . ?
C021 C01S C01U F00M -179.1(3) . . . . ?
F00N C01S C01U C025 178.9(3) . . . . ?
C021 C01S C01U C025 -0.8(5) . . . . ?
C01A C015 C01V F00G -179.5(3) . . . . ?
Ni05 C015 C01V F00G 2.4(5) . . . . ?
C01A C015 C01V C01X 2.9(5) . . . . ?
Ni05 C015 C01V C01X -175.1(3) . . . . ?
C011 N00V C01W C01Z 0.2(4) . . . . ?
C01K N00V C01W C01Z -179.8(3) . . . . ?
F00J C01C C01X F00P 0.0(6) . . . . ?
C020 C01C C01X F00P 179.3(3) . . . . ?
F00J C01C C01X C01V 179.1(3) . . . . ?
C020 C01C C01X C01V -1.5(6) . . . . ?
F00G C01V C01X F00P 0.1(6) . . . . ?
C015 C01V C01X F00P 177.7(4) . . . . ?
F00G C01V C01X C01C -179.0(3) . . . . ?
C015 C01V C01X C01C -1.4(6) . . . . ?
N00V C01W C01Z N00S -0.3(4) . . . . ?
C011 N00S C01Z C01W 0.3(4) . . . . ?
C01D N00S C01Z C01W 177.0(3) . . . . ?
F00J C01C C020 F00E 1.9(5) . . . . ?
C01X C01C C020 F00E -177.4(3) . . . . ?
F00J C01C C020 C01A -178.0(3) . . . . ?
C01X C01C C020 C01A 2.6(5) . . . . ?
F009 C01A C020 F00E -1.1(5) . . . . ?
C015 C01A C020 F00E 179.1(3) . . . . ?
F009 C01A C020 C01C 178.9(3) . . . . ?
C015 C01A C020 C01C -0.9(5) . . . . ?
F00N C01S C021 F00H 0.3(5) . . . . ?
C01U C01S C021 F00H -180.0(3) . . . . ?
F00N C01S C021 C01B 178.9(3) . . . . ?
C01U C01S C021 C01B -1.4(6) . . . . ?
C01O C01B C021 F00H -179.4(3) . . . . ?
Ni06 C01B C021 F00H 3.3(5) . . . . ?
C01O C01B C021 C01S 2.0(5) . . . . ?
Ni06 C01B C021 C01S -175.2(3) . . . . ?
C014 N00W C023 C02U -129.3(4) . . . . ?
C02R N00W C023 C02U 55.4(5) . . . . ?
C014 N00W C023 C02H 106.4(4) . . . . ?
C02R N00W C023 C02H -68.9(5) . . . . ?
F00M C01U C025 F00Q 0.3(5) . . . . ?
C01S C01U C025 F00Q -178.0(3) . . . . ?
F00M C01U C025 C01O -179.5(3) . . . . ?
C01S C01U C025 C01O 2.2(5) . . . . ?
F00K C01O C025 C01U 178.8(3) . . . . ?
C01B C01O C025 C01U -1.5(6) . . . . ?
F00K C01O C025 F00Q -1.1(5) . . . . ?
C01B C01O C025 F00Q 178.7(3) . . . . ?
C01I C013 C026 F00D -179.1(3) . . . . ?
I002 C013 C026 F00D 2.7(5) . . . . ?
C01I C013 C026 C01I 0.4(6) . . . 2_654 ?
I002 C013 C026 C01I -177.7(3) . . . 2_654 ?
C01F C012 C028 F00O 179.0(3) . . . . ?
I003 C012 C028 F00O -3.7(5) . . . . ?
C01F C012 C028 C01F 0.0(6) . . . 2_767 ?
I003 C012 C028 C01F 177.3(3) . . . 2_767 ?
C02E C01R C02C C02Q 1.0(6) . . . . ?
C014 N00X C02D C02S -119.7(4) . . . . ?
C02K N00X C02D C02S 59.6(5) . . . . ?
C014 N00X C02D C02F 115.2(4) . . . . ?
C02K N00X C02D C02F -65.5(5) . . . . ?
C02C C01R C02E C02M 0.0(6) . . . . ?
C02C C01R C02E C02P -179.9(4) . . . . ?
N00U C01M C02I N00Y -0.5(4) . . . . ?
C016 N00Y C02I C01M 0.4(4) . . . . ?
C01T N00Y C02I C01M 176.6(3) . . . . ?
C014 N00X C02K C02R -0.7(5) . . . . ?
C02D N00X C02K C02R 179.9(4) . . . . ?
C01R C02E C02M C030 -0.8(6) . . . . ?
C02P C02E C02M C030 179.1(4) . . . . ?
C01R C02C C02Q C030 -1.1(6) . . . . ?
N00X C02K C02R N00W 0.3(5) . . . . ?
C014 N00W C02R C02K 0.3(5) . . . . ?
C023 N00W C02R C02K 176.1(4) . . . . ?
C02X C02N C02V C034 1.3(8) . . . . ?
C02W C02N C02V C034 -177.9(6) . . . . ?
C02V C02N C02X C02Y -0.4(7) . . . . ?
C02W C02N C02X C02Y 178.8(5) . . . . ?
C02N C02X C02Y C032 -0.3(8) . . . . ?
C02C C02Q C030 C02M 0.2(7) . . . . ?
C02E C02M C030 C02Q 0.7(7) . . . . ?
C02X C02Y C032 C034 0.1(9) . . . . ?
C02N C02V C034 C032 -1.5(11) . . . . ?
C02Y C032 C034 C02V 0.8(11) . . . . ?
C6_2 C1_2 C2_2 C3_2 0.0 . . . . ?
C7_2 C1_2 C2_2 C3_2 180.0 . . . . ?
C1_2 C2_2 C3_2 C4_2 0.0 . . . . ?
C2_2 C3_2 C4_2 C5_2 0.0 . . . . ?
C3_2 C4_2 C5_2 C6_2 0.0 . . . . ?
C4_2 C5_2 C6_2 C1_2 0.0 . . . . ?
C2_2 C1_2 C6_2 C5_2 0.0 . . . . ?
C7_2 C1_2 C6_2 C5_2 180.0 . . . . ?
C6_21 C1_21 C2_21 C3_21 0.0 . . . . ?
C7_21 C1_21 C2_21 C3_21 180.0 . . . . ?
C1_21 C2_21 C3_21 C4_21 0.0 . . . . ?
C2_21 C3_21 C4_21 C5_21 0.0 . . . . ?
C3_21 C4_21 C5_21 C6_21 0.0 . . . . ?
C2_21 C1_21 C6_21 C5_21 0.0 . . . . ?
C7_21 C1_21 C6_21 C5_21 180.0 . . . . ?
C4_21 C5_21 C6_21 C1_21 0.0 . . . . ?
C6_1 C1_1 C3_1 C2_1 0.0 . . . . ?
C7_1 C1_1 C3_1 C2_1 180.0 . . . . ?
C1_1 C3_1 C2_1 C4_1 0.0 . . . . ?
C3_1 C2_1 C4_1 C5_1 0.0 . . . . ?
C2_1 C4_1 C5_1 C6_1 0.0 . . . . ?
C3_1 C1_1 C6_1 C5_1 0.0 . . . . ?
C7_1 C1_1 C6_1 C5_1 180.0 . . . . ?
C4_1 C5_1 C6_1 C1_1 0.0 . . . . ?
C6_11 C1_11 C3_11 C2_11 0.0 . . . . ?
C7_11 C1_11 C3_11 C2_11 180.0 . . . . ?
C1_11 C3_11 C2_11 C4_11 0.0 . . . . ?
C3_11 C2_11 C4_11 C5_11 0.0 . . . . ?
C2_11 C4_11 C5_11 C6_11 0.0 . . . . ?
C3_11 C1_11 C6_11 C5_11 0.0 . . . . ?
C7_11 C1_11 C6_11 C5_11 180.0 . . . . ?
C4_11 C5_11 C6_11 C1_11 0.0 . . . . ?
